data_1552348
loop_
_publ_author_name
'Schluscha\&s, Bastian'
'Abbenseth, Josh'
'Demeshko, Serhiy'
'Finger, Markus'
'Franke, Alicja'
'Herwig, Christian'
'W\"urtele, Christian'
'Ivanovi\'c-Burmazovi\'c, Ivana'
'Limberg, Christian'
'Telser, Joshua'
'Schneider, Sven'

_publ_section_title
;
 Selectivity of Tungsten Mediated Dinitrogen Splitting vs. Proton
 Reduction
;
_journal_name_full 'Chemical Science'
_journal_paper_doi 10.1039/C9SC03779A
_journal_year 2019
_chemical_formula_sum 'C100 H152 B2 Cl2 N4 O3 P4 W2'
_chemical_formula_weight 2042.35
_chemical_name_common BS-C-103
_space_group_crystal_system monoclinic
_space_group_IT_number 15
_space_group_name_Hall '-C 2yc'
_space_group_name_H-M_alt 'C 1 2/c 1'
_symmetry_space_group_name_Hall '-C 2yc'
_symmetry_space_group_name_H-M 'C 1 2/c 1'
_atom_sites_solution_hydrogens geom
_audit_update_record
;
2019-07-29 deposited with the CCDC.    2019-09-20 downloaded from the CCDC.
;
_cell_angle_alpha 90
_cell_angle_beta 131.4330(10)
_cell_angle_gamma 90
_cell_formula_units_Z 4
_cell_length_a 35.4758(14)
_cell_length_b 14.6906(6)
_cell_length_c 24.6143(17)
_cell_measurement_reflns_used 1075
_cell_measurement_temperature 101.(2)
_cell_measurement_theta_max 29.1012
_cell_measurement_theta_min 2.2310
_cell_volume 9617.5(9)
_computing_cell_refinement 'APEX3 v2016.9-0 (Bruker AXS)'
_computing_data_collection 'Bruker Instrument Service vV6.2.4'
_computing_data_reduction 'SAINT V8.37A (Bruker AXS Inc., 2015)'
_computing_molecular_graphics 'shelXle (C.B. Huebschle, rev 807)'
_computing_structure_refinement 'SHELXL-2014/7 (Sheldrick, 2014)'
_computing_structure_solution 'SHELXT-2014 (Sheldrick, 2014)'
_diffrn_ambient_temperature 101.(2)
_diffrn_detector_area_resol_mean 10.4167
_diffrn_measured_fraction_theta_full 0.994
_diffrn_measured_fraction_theta_max 0.994
_diffrn_measurement_device_type 'Bruker D8 Venture CMOS'
_diffrn_measurement_method 'omega and phi scans'
_diffrn_radiation_monochromator 'multilayer optics'
_diffrn_radiation_type MoK\a
_diffrn_radiation_wavelength 0.71073
_diffrn_reflns_av_R_equivalents 0.1073
_diffrn_reflns_av_unetI/netI 0.0606
_diffrn_reflns_limit_h_max 50
_diffrn_reflns_limit_h_min -50
_diffrn_reflns_limit_k_max 20
_diffrn_reflns_limit_k_min -20
_diffrn_reflns_limit_l_max 35
_diffrn_reflns_limit_l_min -34
_diffrn_reflns_number 139562
_diffrn_reflns_theta_full 30.61
_diffrn_reflns_theta_max 30.61
_diffrn_reflns_theta_min 2.20
_diffrn_source 'microfucus sealed tube'
_diffrn_source_type 'INCOATEC microfocus sealed tube'
_exptl_absorpt_coefficient_mu 2.563
_exptl_absorpt_correction_T_max 0.83
_exptl_absorpt_correction_T_min 0.70
_exptl_absorpt_correction_type multi-scan
_exptl_absorpt_process_details
;
SADABS-2016/2 - Bruker AXS area detector scaling and absorption correction
;
_exptl_crystal_colour 'clear intense yellow-brown'
_exptl_crystal_density_diffrn 1.411
_exptl_crystal_density_method 'not measured'
_exptl_crystal_description Plate
_exptl_crystal_F_000 4224
_exptl_crystal_size_max 0.200
_exptl_crystal_size_mid 0.101
_exptl_crystal_size_min 0.076
_refine_diff_density_max 1.601
_refine_diff_density_min -1.376
_refine_ls_extinction_method none
_refine_ls_goodness_of_fit_ref 1.018
_refine_ls_hydrogen_treatment constr
_refine_ls_matrix_type full
_refine_ls_number_parameters 586
_refine_ls_number_reflns 14725
_refine_ls_number_restraints 90
_refine_ls_restrained_S_all 1.017
_refine_ls_R_factor_all 0.0714
_refine_ls_R_factor_gt 0.0373
_refine_ls_shift/su_max 0.003
_refine_ls_shift/su_mean 0.000
_refine_ls_structure_factor_coef Fsqd
_refine_ls_weighting_details 'w=1/[\s^2^(Fo^2^)+(0.0200P)^2^+37.2640P] where P=(Fo^2^+2Fc^2^)/3'
_refine_ls_weighting_scheme calc
_refine_ls_wR_factor_gt 0.0618
_refine_ls_wR_factor_ref 0.0700
_reflns_number_gt 10756
_reflns_number_total 14725
_reflns_threshold_expression 'I > 2\s(I)'
_cod_data_source_file c9sc03779a2.cif
_cod_data_source_block CW_BS_181217
_cod_depositor_comments
;
The following automatic conversions were performed:

'_exptl_absorpt_correction_type' value 'Multi-Scan' changed to
'multi-scan' according to
/home/data/users/saulius/crontab/automatic-downloads/rss-feeds/RSC/lib/dictionaries/cif_core.dic
dictionary named 'cif_core.dic' version 2.4.2 from 2011-04-26.

Automatic conversion script
Id: cif_fix_values 4973 2017-02-22 13:04:09Z antanas 
;
_cod_database_code 1552348

loop_
_space_group_symop_operation_xyz
'x, y, z'
'-x, y, -z+1/2'
'x+1/2, y+1/2, z'
'-x+1/2, y+1/2, -z+1/2'
'-x, -y, -z'
'x, -y, z-1/2'
'-x+1/2, -y+1/2, -z'
'x+1/2, -y+1/2, z-1/2'

loop_
_atom_site_type_symbol
_atom_site_label
_atom_site_fract_x
_atom_site_fract_y
_atom_site_fract_z
_atom_site_U_iso_or_equiv
_atom_site_adp_type
_atom_site_calc_flag
_atom_site_refinement_flags_adp
_atom_site_refinement_flags_occupancy
_atom_site_refinement_flags_posn
_atom_site_occupancy
_atom_site_disorder_assembly
_atom_site_disorder_group
W W1 0.41838(2) 0.73204(2) 0.71487(2) 0.01280(3) Uani d . . . 1.0 . .
C C1 0.44155(12) 0.6572(2) 0.85174(16) 0.0211(7) Uani d . . . 1.0 . .
H H1A 0.4698 0.6147 0.8849 0.025 Uiso calc U . R 1.0 . .
H H1B 0.4151 0.6428 0.8534 0.025 Uiso calc U . R 1.0 . .
B B1 0.62478(13) 0.2990(3) 0.66589(19) 0.0201(7) Uani d . . . 1.0 . .
P P1 0.42405(3) 0.83438(6) 0.80391(4) 0.01914(17) Uani d . . . 1.0 . .
Cl Cl1 0.36447(3) 0.83545(6) 0.61965(4) 0.02631(17) Uani d . . . 1.0 . .
N N1 0.42115(9) 0.64134(17) 0.77710(13) 0.0166(5) Uani d . . . 1.0 . .
P P2 0.38137(3) 0.59572(6) 0.63141(4) 0.01636(16) Uani d . . . 1.0 . .
C C2 0.45998(12) 0.7540(2) 0.87934(16) 0.0221(7) Uani d . . . 1.0 . .
H H2A 0.4961 0.7585 0.9044 0.027 Uiso calc U . R 1.0 . .
H H2B 0.4561 0.7694 0.9146 0.027 Uiso calc U . R 1.0 . .
N N2 0.47730(9) 0.74162(17) 0.73679(13) 0.0153(5) Uani d . . . 1.0 . .
C C7 0.36361(13) 0.8572(2) 0.78429(19) 0.0264(7) Uani d . . . 1.0 . .
C C6 0.43090(16) 1.0167(3) 0.7791(2) 0.0397(9) Uani d . . . 1.0 . .
H H6A 0.4158 0.9953 0.7307 0.059 Uiso calc U . R 1.0 . .
H H6B 0.4522 1.0698 0.792 0.059 Uiso calc U . R 1.0 . .
H H6C 0.4042 1.0338 0.7792 0.059 Uiso calc U . R 1.0 . .
C C5 0.48515(13) 0.9703(2) 0.91097(18) 0.0292(8) Uani d . . . 1.0 . .
H H5A 0.508 1.0218 0.927 0.044 Uiso calc U . R 1.0 . .
H H5B 0.5037 0.9197 0.9452 0.044 Uiso calc U . R 1.0 . .
H H5C 0.4577 0.9888 0.9089 0.044 Uiso calc U . R 1.0 . .
C C4 0.50660(15) 0.9179(3) 0.8383(2) 0.0391(10) Uani d . . . 1.0 . .
H H4A 0.4933 0.9009 0.7899 0.059 Uiso calc U . R 1.0 . .
H H4B 0.5263 0.8673 0.8718 0.059 Uiso calc U . R 1.0 . .
H H4C 0.5282 0.9716 0.8551 0.059 Uiso calc U . R 1.0 . .
C C3 0.46332(13) 0.9396(2) 0.83517(19) 0.0278(8) Uani d . . . 1.0 . .
C C8 0.34283(14) 0.7666(3) 0.7862(2) 0.0382(9) Uani d . . . 1.0 . .
H H8A 0.3086 0.7759 0.7673 0.057 Uiso calc U . R 1.0 . .
H H8B 0.3644 0.7446 0.8363 0.057 Uiso calc U . R 1.0 . .
H H8C 0.3422 0.7216 0.7563 0.057 Uiso calc U . R 1.0 . .
C C9 0.36971(15) 0.9211(3) 0.8386(2) 0.0449(11) Uani d . . . 1.0 . .
H H9A 0.379 0.9819 0.8345 0.067 Uiso calc U . R 1.0 . .
H H9B 0.3961 0.8979 0.8878 0.067 Uiso calc U . R 1.0 . .
H H9C 0.3379 0.9246 0.8283 0.067 Uiso calc U . R 1.0 . .
C C10 0.32286(14) 0.8953(3) 0.7073(2) 0.0410(10) Uani d . . . 1.0 . .
H H10A 0.315 0.8501 0.6717 0.062 Uiso calc U . R 1.0 . .
H H10B 0.3352 0.9511 0.7018 0.062 Uiso calc U . R 1.0 . .
H H10C 0.2925 0.9089 0.6993 0.062 Uiso calc U . R 1.0 . .
C C12 0.40312(12) 0.5072(2) 0.69906(17) 0.0219(7) Uani d . . . 1.0 . .
H H12A 0.3798 0.4547 0.6756 0.026 Uiso calc U . R 1.0 . .
H H12B 0.4368 0.4857 0.72 0.026 Uiso calc U . R 1.0 . .
C C11 0.40563(12) 0.5451(2) 0.75942(17) 0.0208(7) Uani d . . . 1.0 . .
H H11A 0.3721 0.5387 0.7445 0.025 Uiso calc U . R 1.0 . .
H H11B 0.4296 0.508 0.8036 0.025 Uiso calc U . R 1.0 . .
C C13 0.40779(11) 0.5686(2) 0.58774(16) 0.0175(6) Uani d . . . 1.0 . .
C C14 0.38130(12) 0.4873(2) 0.53595(18) 0.0264(7) Uani d . . . 1.0 . .
H H14A 0.3465 0.5037 0.4943 0.04 Uiso calc U . R 1.0 . .
H H14B 0.3816 0.4355 0.5613 0.04 Uiso calc U . R 1.0 . .
H H14C 0.3989 0.4708 0.5192 0.04 Uiso calc U . R 1.0 . .
C C16 0.40487(13) 0.6536(2) 0.54891(18) 0.0250(7) Uani d . . . 1.0 . .
H H16A 0.4216 0.6415 0.5301 0.038 Uiso calc U . R 1.0 . .
H H16B 0.4216 0.7046 0.5831 0.038 Uiso calc U . R 1.0 . .
H H16C 0.3696 0.6691 0.5086 0.038 Uiso calc U . R 1.0 . .
C C15 0.46318(11) 0.5439(2) 0.64748(17) 0.0212(7) Uani d . . . 1.0 . .
H H15A 0.466 0.4889 0.6725 0.032 Uiso calc U . R 1.0 . .
H H15B 0.4808 0.5942 0.6822 0.032 Uiso calc U . R 1.0 . .
H H15C 0.4782 0.5328 0.6261 0.032 Uiso calc U . R 1.0 . .
C C18 0.29344(12) 0.6370(3) 0.60114(18) 0.0278(8) Uani d . . . 1.0 . .
H H18A 0.2566 0.6358 0.5679 0.042 Uiso calc U . R 1.0 . .
H H18B 0.3052 0.7002 0.6127 0.042 Uiso calc U . R 1.0 . .
H H18C 0.3074 0.6045 0.6458 0.042 Uiso calc U . R 1.0 . .
C C17 0.31086(11) 0.5906(2) 0.56511(17) 0.0234(7) Uani d . . . 1.0 . .
C C19 0.28877(12) 0.6445(3) 0.49576(17) 0.0301(8) Uani d . . . 1.0 . .
H H19A 0.2959 0.6121 0.4686 0.045 Uiso calc U . R 1.0 . .
H H19B 0.3041 0.7052 0.5091 0.045 Uiso calc U . R 1.0 . .
H H19C 0.2523 0.6505 0.4656 0.045 Uiso calc U . R 1.0 . .
C C20 0.29032(13) 0.4940(3) 0.5457(2) 0.0342(9) Uani d . . . 1.0 . .
H H20A 0.2535 0.4958 0.5095 0.051 Uiso calc U . R 1.0 . .
H H20B 0.3013 0.4627 0.5893 0.051 Uiso calc U . R 1.0 . .
H H20C 0.303 0.4611 0.5259 0.051 Uiso calc U . R 1.0 . .
C C21 0.65397(12) 0.3975(2) 0.68928(17) 0.0219(7) Uani d . . . 1.0 . .
C C22 0.69231(12) 0.4253(2) 0.76112(18) 0.0247(7) Uani d . . . 1.0 . .
H H22 0.6996 0.3886 0.7989 0.03 Uiso calc U . R 1.0 . .
C C23 0.72006(13) 0.5040(3) 0.7795(2) 0.0301(8) Uani d . . . 1.0 . .
H H23 0.7462 0.5191 0.8292 0.036 Uiso calc U . R 1.0 . .
C C24 0.71018(14) 0.5605(3) 0.7267(2) 0.0326(8) Uani d . . . 1.0 . .
H H24 0.729 0.6148 0.7394 0.039 Uiso calc U . R 1.0 . .
C C25 0.67210(14) 0.5366(2) 0.6546(2) 0.0292(8) Uani d . . . 1.0 . .
H H25 0.6643 0.575 0.6172 0.035 Uiso calc U . R 1.0 . .
C C26 0.64544(13) 0.4564(2) 0.63712(18) 0.0247(7) Uani d . . . 1.0 . .
H H26 0.6202 0.4406 0.5874 0.03 Uiso calc U . R 1.0 . .
C C27 0.63938(11) 0.2416(2) 0.62422(16) 0.0202(6) Uani d . . . 1.0 . .
C C28 0.60825(13) 0.1761(2) 0.57041(19) 0.0281(8) Uani d . . . 1.0 . .
H H28 0.576 0.1652 0.555 0.034 Uiso calc U . R 1.0 . .
C C29 0.62268(14) 0.1264(3) 0.5387(2) 0.0329(9) Uani d . . . 1.0 . .
H H29 0.6003 0.0828 0.5022 0.039 Uiso calc U . R 1.0 . .
C C30 0.66941(13) 0.1401(2) 0.56012(19) 0.0273(7) Uani d . . . 1.0 . .
H H30 0.6794 0.1062 0.5387 0.033 Uiso calc U . R 1.0 . .
C C31 0.70114(12) 0.2036(2) 0.61297(17) 0.0247(7) Uani d . . . 1.0 . .
H H31 0.7334 0.2137 0.6283 0.03 Uiso calc U . R 1.0 . .
C C32 0.68626(12) 0.2529(2) 0.64397(17) 0.0222(7) Uani d . . . 1.0 . .
H H32 0.7089 0.2964 0.6803 0.027 Uiso calc U . R 1.0 . .
C C33 0.64567(12) 0.2441(2) 0.73929(16) 0.0216(7) Uani d . . . 1.0 . .
C C34 0.68276(13) 0.1765(2) 0.77241(19) 0.0278(8) Uani d . . . 1.0 . .
H H34 0.6945 0.1571 0.749 0.033 Uiso calc U . R 1.0 . .
C C35 0.70318(14) 0.1365(3) 0.8382(2) 0.0372(9) Uani d . . . 1.0 . .
H H35 0.7286 0.0915 0.8591 0.045 Uiso calc U . R 1.0 . .
C C36 0.68645(16) 0.1622(3) 0.8731(2) 0.0420(10) Uani d . . . 1.0 . .
H H36 0.7003 0.1353 0.918 0.05 Uiso calc U . R 1.0 . .
C C37 0.64908(16) 0.2282(3) 0.8416(2) 0.0401(9) Uani d . . . 1.0 . .
H H37 0.6372 0.2465 0.865 0.048 Uiso calc U . R 1.0 . .
C C38 0.62922(13) 0.2672(3) 0.77588(18) 0.0297(7) Uani d . . . 1.0 . .
H H38 0.6034 0.3114 0.7549 0.036 Uiso calc U . R 1.0 . .
C C39 0.56354(11) 0.3098(2) 0.61266(16) 0.0183(6) Uani d . . . 1.0 . .
C C40 0.53360(12) 0.2348(2) 0.59871(17) 0.0221(6) Uani d . . . 1.0 . .
H H40 0.5499 0.1789 0.6224 0.027 Uiso calc U . R 1.0 . .
C C41 0.48164(12) 0.2382(2) 0.55219(18) 0.0251(7) Uani d . . . 1.0 . .
H H41 0.4632 0.185 0.5438 0.03 Uiso calc U . R 1.0 . .
C C42 0.45659(13) 0.3186(2) 0.51793(18) 0.0248(7) Uani d . . . 1.0 . .
H H42 0.421 0.3215 0.486 0.03 Uiso calc U . R 1.0 . .
C C43 0.48435(12) 0.3945(2) 0.53099(17) 0.0226(7) Uani d . . . 1.0 . .
H H43 0.4677 0.4505 0.5081 0.027 Uiso calc U . R 1.0 . .
C C44 0.53650(12) 0.3899(2) 0.57731(17) 0.0199(6) Uani d . . . 1.0 . .
H H44 0.5545 0.4436 0.5853 0.024 Uiso calc U . R 1.0 . .
O O1 0.5 0.3534(3) 0.75 0.0652(15) Uani d TU P S 1.0 . .
C C45 0.4802(2) 0.2990(3) 0.6897(3) 0.0652(15) Uani d U . . 1.0 . .
H H45A 0.4971 0.3124 0.671 0.078 Uiso calc U . R 1.0 . .
H H45B 0.4438 0.3108 0.6507 0.078 Uiso calc U . R 1.0 . .
C C46 0.4889(3) 0.2038(4) 0.7138(3) 0.109(3) Uani d U . . 1.0 . .
H H46A 0.4566 0.1702 0.6841 0.131 Uiso calc U . R 1.0 . .
H H46B 0.5112 0.1737 0.7085 0.131 Uiso calc U . R 1.0 . .
O O2 0.3712(3) 0.2172(5) 0.5376(4) 0.073(2) Uani d U P D 0.506(6) A 1
C C60 0.3677(4) 0.1208(7) 0.5284(5) 0.060(3) Uani d U P D 0.506(6) A 1
H H60A 0.366 0.0907 0.5628 0.072 Uiso calc U P R 0.506(6) A 1
H H60B 0.3969 0.0966 0.5361 0.072 Uiso calc U P R 0.506(6) A 1
C C61 0.3201(4) 0.1063(7) 0.4519(6) 0.067(3) Uani d U P D 0.506(6) A 1
H H61A 0.2924 0.0886 0.4502 0.08 Uiso calc U P R 0.506(6) A 1
H H61B 0.3245 0.058 0.4285 0.08 Uiso calc U P R 0.506(6) A 1
C C62 0.3089(6) 0.1970(8) 0.4144(7) 0.075(5) Uani d U P D 0.506(6) A 1
H H62A 0.3292 0.2067 0.4005 0.091 Uiso calc U P R 0.506(6) A 1
H H62B 0.2728 0.2047 0.3716 0.091 Uiso calc U P R 0.506(6) A 1
C C63 0.3257(4) 0.2555(7) 0.4764(5) 0.061(3) Uani d U P D 0.506(6) A 1
H H63A 0.3309 0.319 0.469 0.073 Uiso calc U P R 0.506(6) A 1
H H63B 0.3004 0.2553 0.4818 0.073 Uiso calc U P R 0.506(6) A 1
O O2A 0.3573(3) 0.2009(6) 0.4505(5) 0.077(3) Uani d U P D 0.494(6) A 2
C C60A 0.3644(5) 0.1210(9) 0.4871(10) 0.088(5) Uani d U P D 0.494(6) A 2
H H60D 0.3979 0.1223 0.5364 0.106 Uiso calc U P R 0.494(6) A 2
H H60E 0.3633 0.068 0.4612 0.106 Uiso calc U P R 0.494(6) A 2
C C61A 0.3247(5) 0.1102(7) 0.4922(7) 0.063(3) Uani d U P D 0.494(6) A 2
H H61D 0.3046 0.0545 0.4667 0.075 Uiso calc U P R 0.494(6) A 2
H H61E 0.3401 0.1069 0.5434 0.075 Uiso calc U P R 0.494(6) A 2
C C62A 0.2928(3) 0.1937(6) 0.4562(5) 0.043(2) Uani d U P D 0.494(6) A 2
H H62D 0.2989 0.2363 0.4925 0.051 Uiso calc U P R 0.494(6) A 2
H H62E 0.2567 0.1776 0.421 0.051 Uiso calc U P R 0.494(6) A 2
C C63A 0.3092(5) 0.2356(10) 0.4182(8) 0.065(4) Uani d U P D 0.494(6) A 2
H H63D 0.2847 0.2201 0.366 0.078 Uiso calc U P R 0.494(6) A 2
H H63E 0.3106 0.3027 0.4229 0.078 Uiso calc U P R 0.494(6) A 2

loop_
_atom_site_aniso_label
_atom_site_aniso_U_11
_atom_site_aniso_U_22
_atom_site_aniso_U_33
_atom_site_aniso_U_12
_atom_site_aniso_U_13
_atom_site_aniso_U_23
W1 0.01112(5) 0.01512(6) 0.01228(5) 0.00123(5) 0.00779(4) 0.00107(5)
C1 0.0234(16) 0.0230(18) 0.0176(15) 0.0036(13) 0.0139(14) 0.0019(13)
B1 0.0200(17) 0.0194(18) 0.0218(17) 0.0026(14) 0.0142(15) 0.0001(14)
P1 0.0203(4) 0.0191(4) 0.0184(4) -0.0002(3) 0.0129(3) -0.0026(3)
Cl1 0.0234(4) 0.0268(4) 0.0217(4) 0.0076(3) 0.0119(3) 0.0071(3)
N1 0.0157(12) 0.0153(13) 0.0147(12) 0.0028(10) 0.0083(11) 0.0016(10)
P2 0.0129(4) 0.0205(4) 0.0151(4) -0.0016(3) 0.0090(3) -0.0019(3)
C2 0.0241(15) 0.026(2) 0.0159(14) -0.0007(13) 0.0130(13) -0.0001(12)
N2 0.0169(11) 0.0135(13) 0.0161(11) -0.0012(9) 0.0112(10) -0.0026(9)
C7 0.0244(17) 0.032(2) 0.0296(18) 0.0039(14) 0.0206(16) -0.0007(15)
C6 0.048(2) 0.031(2) 0.037(2) -0.0059(18) 0.027(2) -0.0012(17)
C5 0.0273(18) 0.026(2) 0.0293(18) -0.0026(14) 0.0167(16) -0.0091(15)
C4 0.045(2) 0.034(2) 0.057(3) -0.0164(18) 0.041(2) -0.0185(19)
C3 0.0301(19) 0.0234(19) 0.0297(18) -0.0066(14) 0.0197(16) -0.0059(14)
C8 0.0305(19) 0.041(2) 0.048(2) -0.0016(18) 0.0279(19) -0.003(2)
C9 0.033(2) 0.059(3) 0.048(3) -0.005(2) 0.029(2) -0.017(2)
C10 0.030(2) 0.051(3) 0.043(2) 0.0098(18) 0.0243(19) 0.006(2)
C12 0.0241(16) 0.0174(16) 0.0222(16) -0.0012(12) 0.0144(14) 0.0001(12)
C11 0.0236(16) 0.0213(17) 0.0201(15) -0.0030(13) 0.0156(14) 0.0001(13)
C13 0.0136(14) 0.0232(17) 0.0149(14) -0.0002(12) 0.0091(12) -0.0032(12)
C14 0.0220(17) 0.033(2) 0.0245(17) -0.0030(14) 0.0153(15) -0.0076(14)
C16 0.0288(18) 0.0281(19) 0.0256(17) 0.0035(14) 0.0211(15) 0.0048(14)
C15 0.0150(15) 0.0229(18) 0.0226(16) 0.0016(12) 0.0111(13) -0.0028(13)
C18 0.0164(15) 0.043(2) 0.0253(17) -0.0007(14) 0.0143(14) -0.0030(15)
C17 0.0129(14) 0.033(2) 0.0213(16) -0.0024(13) 0.0102(13) -0.0054(14)
C19 0.0172(16) 0.048(2) 0.0164(16) 0.0055(15) 0.0076(14) -0.0004(15)
C20 0.0229(18) 0.040(2) 0.038(2) -0.0119(16) 0.0197(17) -0.0137(17)
C21 0.0206(16) 0.0216(17) 0.0235(16) 0.0053(13) 0.0146(14) -0.0016(13)
C22 0.0205(16) 0.0271(19) 0.0227(16) 0.0036(13) 0.0127(14) -0.0034(14)
C23 0.0224(17) 0.033(2) 0.0291(18) -0.0039(15) 0.0147(16) -0.0111(16)
C24 0.0308(19) 0.027(2) 0.045(2) -0.0119(15) 0.0274(19) -0.0145(17)
C25 0.037(2) 0.0233(19) 0.036(2) -0.0047(15) 0.0280(18) -0.0044(15)
C26 0.0258(17) 0.0232(18) 0.0248(17) -0.0052(14) 0.0166(15) -0.0059(14)
C27 0.0192(14) 0.0177(17) 0.0199(14) 0.0022(12) 0.0113(13) 0.0002(12)
C28 0.0251(17) 0.0263(19) 0.036(2) -0.0008(14) 0.0218(16) -0.0061(15)
C29 0.0300(19) 0.029(2) 0.039(2) -0.0036(15) 0.0226(18) -0.0166(16)
C30 0.0269(18) 0.0260(19) 0.0302(18) 0.0065(14) 0.0194(16) -0.0025(15)
C31 0.0170(15) 0.0315(19) 0.0227(16) 0.0063(13) 0.0119(14) 0.0043(14)
C32 0.0202(15) 0.023(2) 0.0175(14) 0.0037(12) 0.0100(13) -0.0012(12)
C33 0.0225(15) 0.0187(18) 0.0189(14) -0.0001(12) 0.0117(13) -0.0017(12)
C34 0.0264(18) 0.0242(19) 0.0276(18) 0.0022(14) 0.0157(16) 0.0016(14)
C35 0.034(2) 0.031(2) 0.032(2) 0.0088(16) 0.0152(18) 0.0107(16)
C36 0.045(2) 0.044(3) 0.0252(19) 0.0045(19) 0.0185(19) 0.0117(17)
C37 0.050(2) 0.046(2) 0.0283(19) 0.006(2) 0.0273(19) 0.0051(19)
C38 0.0337(18) 0.0270(18) 0.0243(16) 0.0076(16) 0.0174(15) 0.0037(15)
C39 0.0233(16) 0.0188(16) 0.0166(14) 0.0004(13) 0.0148(13) -0.0016(12)
C40 0.0240(15) 0.0182(15) 0.0270(16) 0.0052(14) 0.0180(14) 0.0040(14)
C41 0.0277(17) 0.0242(17) 0.0292(17) -0.0028(15) 0.0214(15) -0.0037(15)
C42 0.0229(16) 0.030(2) 0.0239(16) 0.0047(14) 0.0164(15) -0.0009(14)
C43 0.0257(17) 0.0250(18) 0.0192(15) 0.0094(13) 0.0157(14) 0.0048(13)
C44 0.0248(16) 0.0181(17) 0.0212(15) 0.0024(13) 0.0171(14) 0.0010(12)
O1 0.120(4) 0.039(3) 0.044(3) 0 0.058(3) 0
C45 0.102(4) 0.051(3) 0.046(3) 0.003(3) 0.051(3) -0.006(2)
C46 0.182(8) 0.050(3) 0.080(4) 0.041(4) 0.081(5) 0.006(3)
O2 0.057(4) 0.089(5) 0.054(4) -0.016(4) 0.028(3) -0.013(3)
C60 0.051(6) 0.073(6) 0.060(5) 0.003(4) 0.039(5) -0.001(4)
C61 0.050(6) 0.050(5) 0.067(6) 0.002(4) 0.025(5) 0.002(4)
C62 0.077(9) 0.060(7) 0.058(5) -0.010(6) 0.032(5) -0.015(5)
C63 0.066(6) 0.055(6) 0.046(5) -0.009(4) 0.031(4) -0.011(4)
O2A 0.059(5) 0.088(6) 0.094(6) 0.000(4) 0.054(5) 0.018(4)
C60A 0.085(8) 0.084(8) 0.125(12) 0.018(6) 0.082(9) 0.039(8)
C61A 0.084(8) 0.056(6) 0.068(7) -0.002(5) 0.059(7) -0.003(5)
C62A 0.050(5) 0.036(4) 0.043(5) -0.011(4) 0.031(4) -0.010(4)
C63A 0.057(6) 0.071(8) 0.077(8) -0.008(6) 0.049(6) 0.005(7)

loop_
_atom_type_symbol
_atom_type_description
_atom_type_scat_dispersion_real
_atom_type_scat_dispersion_imag
_atom_type_scat_source
C C 0.0033 0.0016 'International Tables Vol C Tables 4.2.6.8 and 6.1.1.4'
H H 0.0000 0.0000 'International Tables Vol C Tables 4.2.6.8 and 6.1.1.4'
B B 0.0013 0.0007 'International Tables Vol C Tables 4.2.6.8 and 6.1.1.4'
Cl Cl 0.1484 0.1585 'International Tables Vol C Tables 4.2.6.8 and 6.1.1.4'
N N 0.0061 0.0033 'International Tables Vol C Tables 4.2.6.8 and 6.1.1.4'
O O 0.0106 0.0060 'International Tables Vol C Tables 4.2.6.8 and 6.1.1.4'
P P 0.1023 0.0942 'International Tables Vol C Tables 4.2.6.8 and 6.1.1.4'
W W -0.8490 6.8722 'International Tables Vol C Tables 4.2.6.8 and 6.1.1.4'

loop_
_geom_angle_atom_site_label_1
_geom_angle_atom_site_label_2
_geom_angle_atom_site_label_3
_geom_angle_site_symmetry_1
_geom_angle
N2 W1 N1 . 111.71(10)
N2 W1 Cl1 . 105.53(8)
N1 W1 Cl1 . 142.77(7)
N2 W1 P2 . 100.52(8)
N1 W1 P2 . 80.15(7)
Cl1 W1 P2 . 93.40(3)
N2 W1 P1 . 106.42(8)
N1 W1 P1 . 78.30(7)
Cl1 W1 P1 . 91.45(3)
P2 W1 P1 . 150.21(3)
N1 C1 C2 . 114.4(3)
C39 B1 C33 . 108.7(3)
C39 B1 C21 . 112.9(3)
C33 B1 C21 . 109.0(3)
C39 B1 C27 . 110.3(3)
C33 B1 C27 . 109.5(3)
C21 B1 C27 . 106.4(3)
C2 P1 C3 . 106.68(16)
C2 P1 C7 . 106.55(15)
C3 P1 C7 . 111.63(16)
C2 P1 W1 . 95.61(10)
C3 P1 W1 . 116.98(11)
C7 P1 W1 . 116.95(11)
C11 N1 C1 . 107.3(2)
C11 N1 W1 . 126.76(19)
C1 N1 W1 . 125.9(2)
C12 P2 C17 . 106.20(15)
C12 P2 C13 . 107.45(14)
C17 P2 C13 . 112.12(14)
C12 P2 W1 . 98.28(10)
C17 P2 W1 . 114.53(11)
C13 P2 W1 . 116.49(10)
C1 C2 P1 . 110.2(2)
N2 N2 W1 2_656 169.7(3)
C9 C7 C8 . 107.4(3)
C9 C7 C10 . 109.1(3)
C8 C7 C10 . 105.9(3)
C9 C7 P1 . 113.9(3)
C8 C7 P1 . 109.0(2)
C10 C7 P1 . 111.2(2)
C4 C3 C5 . 108.6(3)
C4 C3 C6 . 109.1(3)
C5 C3 C6 . 110.3(3)
C4 C3 P1 . 107.5(2)
C5 C3 P1 . 112.3(2)
C6 C3 P1 . 109.0(2)
C11 C12 P2 . 110.0(2)
N1 C11 C12 . 113.9(2)
C15 C13 C14 . 107.8(3)
C15 C13 C16 . 107.9(3)
C14 C13 C16 . 111.4(3)
C15 C13 P2 . 108.1(2)
C14 C13 P2 . 112.2(2)
C16 C13 P2 . 109.3(2)
C20 C17 C18 . 107.6(3)
C20 C17 C19 . 110.2(3)
C18 C17 C19 . 107.9(3)
C20 C17 P2 . 113.3(2)
C18 C17 P2 . 107.1(2)
C19 C17 P2 . 110.5(2)
C22 C21 C26 . 114.6(3)
C22 C21 B1 . 123.9(3)
C26 C21 B1 . 121.1(3)
C23 C22 C21 . 122.8(3)
C24 C23 C22 . 120.8(3)
C23 C24 C25 . 118.6(3)
C24 C25 C26 . 119.8(3)
C25 C26 C21 . 123.3(3)
C32 C27 C28 . 114.9(3)
C32 C27 B1 . 120.8(3)
C28 C27 B1 . 124.2(3)
C29 C28 C27 . 122.6(3)
C30 C29 C28 . 120.2(3)
C31 C30 C29 . 118.9(3)
C30 C31 C32 . 120.3(3)
C31 C32 C27 . 123.0(3)
C38 C33 C34 . 115.3(3)
C38 C33 B1 . 120.8(3)
C34 C33 B1 . 123.7(3)
C35 C34 C33 . 122.7(3)
C36 C35 C34 . 120.0(4)
C35 C36 C37 . 119.2(3)
C36 C37 C38 . 119.8(4)
C37 C38 C33 . 122.9(3)
C44 C39 C40 . 114.3(3)
C44 C39 B1 . 125.3(3)
C40 C39 B1 . 120.4(3)
C41 C40 C39 . 123.4(3)
C42 C41 C40 . 120.2(3)
C43 C42 C41 . 118.6(3)
C42 C43 C44 . 120.7(3)
C43 C44 C39 . 122.9(3)
C45 O1 C45 2_656 110.3(5)
O1 C45 C46 . 107.0(4)
C46 C46 C45 2_656 107.8(3)
C63 O2 C60 . 108.0(7)
O2 C60 C61 . 104.4(8)
C60 C61 C62 . 105.3(9)
C63 C62 C61 . 96.7(10)
O2 C63 C62 . 105.3(9)
C60A O2A C63A . 107.5(8)
O2A C60A C61A . 111.3(9)
C62A C61A C60A . 104.4(8)
C61A C62A C63A . 104.3(8)
O2A C63A C62A . 108.5(9)

loop_
_geom_bond_atom_site_label_1
_geom_bond_atom_site_label_2
_geom_bond_site_symmetry_2
_geom_bond_distance
W1 N2 . 1.785(2)
W1 N1 . 1.983(3)
W1 Cl1 . 2.3507(8)
W1 P2 . 2.5269(8)
W1 P1 . 2.5535(8)
C1 N1 . 1.481(4)
C1 C2 . 1.524(4)
B1 C39 . 1.642(5)
B1 C33 . 1.641(5)
B1 C21 . 1.646(5)
B1 C27 . 1.654(5)
P1 C2 . 1.826(3)
P1 C3 . 1.872(4)
P1 C7 . 1.890(3)
N1 C11 . 1.475(4)
P2 C12 . 1.833(3)
P2 C17 . 1.877(3)
P2 C13 . 1.878(3)
N2 N2 2_656 1.277(5)
C7 C9 . 1.528(5)
C7 C8 . 1.537(5)
C7 C10 . 1.539(5)
C6 C3 . 1.552(5)
C5 C3 . 1.540(5)
C4 C3 . 1.520(5)
C12 C11 . 1.533(4)
C13 C15 . 1.527(4)
C13 C14 . 1.532(4)
C13 C16 . 1.534(4)
C18 C17 . 1.536(4)
C17 C20 . 1.521(5)
C17 C19 . 1.544(5)
C21 C22 . 1.400(4)
C21 C26 . 1.405(5)
C22 C23 . 1.385(5)
C23 C24 . 1.379(5)
C24 C25 . 1.388(5)
C25 C26 . 1.389(5)
C27 C32 . 1.400(4)
C27 C28 . 1.402(5)
C28 C29 . 1.390(5)
C29 C30 . 1.382(5)
C30 C31 . 1.375(5)
C31 C32 . 1.385(4)
C33 C38 . 1.401(5)
C33 C34 . 1.401(5)
C34 C35 . 1.393(5)
C35 C36 . 1.380(6)
C36 C37 . 1.392(6)
C37 C38 . 1.391(5)
C39 C44 . 1.400(4)
C39 C40 . 1.406(4)
C40 C41 . 1.385(4)
C41 C42 . 1.380(5)
C42 C43 . 1.378(5)
C43 C44 . 1.391(4)
O1 C45 2_656 1.397(5)
O1 C45 . 1.397(5)
C45 C46 . 1.471(7)
C46 C46 2_656 1.391(11)
O2 C63 . 1.405(10)
O2 C60 . 1.426(10)
C60 C61 . 1.495(11)
C61 C62 . 1.517(12)
C62 C63 . 1.490(12)
O2A C60A . 1.398(11)
O2A C63A . 1.418(12)
C60A C61A . 1.501(11)
C61A C62A . 1.499(11)
C62A C63A . 1.521(11)

loop_
_geom_torsion_atom_site_label_1
_geom_torsion_atom_site_label_2
_geom_torsion_atom_site_label_3
_geom_torsion_atom_site_label_4
_geom_torsion_site_symmetry_1
_geom_torsion_site_symmetry_4
_geom_torsion
C2 C1 N1 C11 . . 179.5(3)
C2 C1 N1 W1 . . 2.0(4)
N1 C1 C2 P1 . . 29.9(3)
C3 P1 C2 C1 . . -158.7(2)
C7 P1 C2 C1 . . 81.9(2)
W1 P1 C2 C1 . . -38.4(2)
N1 W1 N2 N2 . 2_656 -18.3(8)
Cl1 W1 N2 N2 . 2_656 161.7(8)
P2 W1 N2 N2 . 2_656 -101.8(8)
P1 W1 N2 N2 . 2_656 65.4(8)
C2 P1 C7 C9 . . 76.4(3)
C3 P1 C7 C9 . . -39.7(3)
W1 P1 C7 C9 . . -178.3(2)
C2 P1 C7 C8 . . -43.5(3)
C3 P1 C7 C8 . . -159.6(2)
W1 P1 C7 C8 . . 61.9(3)
C2 P1 C7 C10 . . -159.9(3)
C3 P1 C7 C10 . . 84.0(3)
W1 P1 C7 C10 . . -54.5(3)
C2 P1 C3 C4 . . 72.5(3)
C7 P1 C3 C4 . . -171.5(3)
W1 P1 C3 C4 . . -33.0(3)
C2 P1 C3 C5 . . -46.9(3)
C7 P1 C3 C5 . . 69.1(3)
W1 P1 C3 C5 . . -152.4(2)
C2 P1 C3 C6 . . -169.4(2)
C7 P1 C3 C6 . . -53.4(3)
W1 P1 C3 C6 . . 85.1(3)
C17 P2 C12 C11 . . -86.9(2)
C13 P2 C12 C11 . . 153.0(2)
W1 P2 C12 C11 . . 31.7(2)
C1 N1 C11 C12 . . -157.5(3)
W1 N1 C11 C12 . . 20.0(4)
P2 C12 C11 N1 . . -35.4(3)
C12 P2 C13 C15 . . -45.4(2)
C17 P2 C13 C15 . . -161.7(2)
W1 P2 C13 C15 . . 63.6(2)
C12 P2 C13 C14 . . 73.4(2)
C17 P2 C13 C14 . . -43.0(3)
W1 P2 C13 C14 . . -177.65(19)
C12 P2 C13 C16 . . -162.6(2)
C17 P2 C13 C16 . . 81.1(2)
W1 P2 C13 C16 . . -53.6(2)
C12 P2 C17 C20 . . -41.4(3)
C13 P2 C17 C20 . . 75.7(3)
W1 P2 C17 C20 . . -148.7(2)
C12 P2 C17 C18 . . 77.2(3)
C13 P2 C17 C18 . . -165.7(2)
W1 P2 C17 C18 . . -30.1(3)
C12 P2 C17 C19 . . -165.6(2)
C13 P2 C17 C19 . . -48.5(3)
W1 P2 C17 C19 . . 87.1(2)
C39 B1 C21 C22 . . 124.2(3)
C33 B1 C21 C22 . . 3.3(4)
C27 B1 C21 C22 . . -114.7(3)
C39 B1 C21 C26 . . -62.8(4)
C33 B1 C21 C26 . . 176.2(3)
C27 B1 C21 C26 . . 58.2(4)
C26 C21 C22 C23 . . -0.7(5)
B1 C21 C22 C23 . . 172.7(3)
C21 C22 C23 C24 . . 1.4(5)
C22 C23 C24 C25 . . -0.6(5)
C23 C24 C25 C26 . . -0.9(5)
C24 C25 C26 C21 . . 1.7(5)
C22 C21 C26 C25 . . -0.9(5)
B1 C21 C26 C25 . . -174.5(3)
C39 B1 C27 C32 . . 154.8(3)
C33 B1 C27 C32 . . -85.6(4)
C21 B1 C27 C32 . . 32.1(4)
C39 B1 C27 C28 . . -28.5(4)
C33 B1 C27 C28 . . 91.1(4)
C21 B1 C27 C28 . . -151.2(3)
C32 C27 C28 C29 . . -0.3(5)
B1 C27 C28 C29 . . -177.2(3)
C27 C28 C29 C30 . . 0.3(6)
C28 C29 C30 C31 . . -0.1(6)
C29 C30 C31 C32 . . -0.1(5)
C30 C31 C32 C27 . . 0.1(5)
C28 C27 C32 C31 . . 0.1(5)
B1 C27 C32 C31 . . 177.1(3)
C39 B1 C33 C38 . . -45.6(4)
C21 B1 C33 C38 . . 77.8(4)
C27 B1 C33 C38 . . -166.1(3)
C39 B1 C33 C34 . . 138.7(3)
C21 B1 C33 C34 . . -97.8(4)
C27 B1 C33 C34 . . 18.2(4)
C38 C33 C34 C35 . . -1.8(5)
B1 C33 C34 C35 . . 174.1(3)
C33 C34 C35 C36 . . 0.9(6)
C34 C35 C36 C37 . . 0.1(6)
C35 C36 C37 C38 . . -0.1(6)
C36 C37 C38 C33 . . -0.9(6)
C34 C33 C38 C37 . . 1.8(5)
B1 C33 C38 C37 . . -174.2(3)
C33 B1 C39 C44 . . 134.0(3)
C21 B1 C39 C44 . . 12.9(4)
C27 B1 C39 C44 . . -105.9(3)
C33 B1 C39 C40 . . -46.6(4)
C21 B1 C39 C40 . . -167.7(3)
C27 B1 C39 C40 . . 73.4(4)
C44 C39 C40 C41 . . 2.1(4)
B1 C39 C40 C41 . . -177.4(3)
C39 C40 C41 C42 . . -1.5(5)
C40 C41 C42 C43 . . 0.1(5)
C41 C42 C43 C44 . . 0.5(5)
C42 C43 C44 C39 . . 0.2(5)
C40 C39 C44 C43 . . -1.4(4)
B1 C39 C44 C43 . . 178.0(3)
C45 O1 C45 C46 2_656 . -1.1(4)
O1 C45 C46 C46 . 2_656 2.9(11)
C63 O2 C60 C61 . . 9.0(13)
O2 C60 C61 C62 . . 19.5(15)
C60 C61 C62 C63 . . -37.9(15)
C60 O2 C63 C62 . . -35.0(12)
C61 C62 C63 O2 . . 44.1(13)
C63A O2A C60A C61A . . -11.3(19)
O2A C60A C61A C62A . . -1.4(19)
C60A C61A C62A C63A . . 12.4(15)
C60A O2A C63A C62A . . 19.4(16)
C61A C62A C63A O2A . . -19.9(14)
